data_2311377
loop_
_publ_author_name
'Zaldi, Nordiyana Binti'
'Hussen, Rusnah Syahila Duali'
'Lee, See Mun'
'Halcovitch, Nathan R.'
'Jotani, Mukesh M.'
'Tiekink, Edward R. T.'

_publ_section_title
;
 Secondary bonding in
 di-methyl-bis-(morpholine-4-carbodi-thio-ato-\k<sup>2</sup><i>S</i>,<i>S</i>')tin(IV):
 crystal structure and Hirshfeld surface analysis.
;
_journal_coeditor_code HB7675
_journal_issue 'Pt 6'
_journal_name_full 'Acta crystallographica. Section E, Crystallographic communications'
_journal_page_first 842
_journal_page_last 848
_journal_paper_doi 10.1107/S2056989017006855
_journal_volume 73
_journal_year 2017
_chemical_formula_iupac '[Sn (C H3)2 (C5 H8 N1 O1 S2)2]'
_chemical_formula_moiety 'C12 H22 N2 O2 S4 Sn'
_chemical_formula_sum 'C12 H22 N2 O2 S4 Sn'
_chemical_formula_weight 473.24
_chemical_name_systematic
;
Dimethylbis(morpholine-4-carbodithioato-\k^2^<i>S</i>,<i>S</i>')tin(IV)
;
_space_group_crystal_system monoclinic
_space_group_IT_number 14
_space_group_name_Hall '-P 2yn'
_space_group_name_H-M_alt 'P 1 21/n 1'
_atom_sites_solution_hydrogens geom
_audit_creation_method SHELXL-2014/7
_cell_angle_alpha 90
_cell_angle_beta 104.9590(10)
_cell_angle_gamma 90
_cell_formula_units_Z 4
_cell_length_a 10.14720(10)
_cell_length_b 13.66530(10)
_cell_length_c 13.81220(10)
_cell_measurement_reflns_used 14936
_cell_measurement_temperature 100(2)
_cell_measurement_theta_max 76.5960
_cell_measurement_theta_min 3.1850
_cell_volume 1850.36(3)
_computing_cell_refinement
;
CrysAlis PRO (Rigaku Oxford Diffraction, 2015)
;
_computing_data_collection
;
CrysAlis PRO (Rigaku Oxford Diffraction, 2015)
;
_computing_data_reduction
;
CrysAlis PRO (Rigaku Oxford Diffraction, 2015)
;
_computing_molecular_graphics
;
ORTEP-3 for Windows (Farrugia, 2012) and
DIAMOND (Brandenburg, 2006)
;
_computing_publication_material
;
publCIF (Westrip, 2010)
;
_computing_structure_refinement
;
SHELXL2014 (Sheldrick, 2015)
;
_computing_structure_solution
;
SHELXS (Sheldrick, 2008)
;
_diffrn_ambient_temperature 100
_diffrn_measured_fraction_theta_full 1.000
_diffrn_measured_fraction_theta_max 0.991
_diffrn_measurement_device 'four-circle diffractometer'
_diffrn_measurement_device_type 'Agilent SuperNova, Dual, Cu at zero, AtlasS2'
_diffrn_measurement_method '\w scans'
_diffrn_radiation_monochromator mirror
_diffrn_radiation_type CuK\a
_diffrn_radiation_wavelength 1.54184
_diffrn_reflns_av_R_equivalents 0.0313
_diffrn_reflns_limit_h_max 12
_diffrn_reflns_limit_h_min -12
_diffrn_reflns_limit_k_max 17
_diffrn_reflns_limit_k_min -13
_diffrn_reflns_limit_l_max 17
_diffrn_reflns_limit_l_min -17
_diffrn_reflns_number 19588
_diffrn_reflns_theta_full 67.684
_diffrn_reflns_theta_max 76.778
_diffrn_reflns_theta_min 4.632
_diffrn_standards_decay_% 0
_diffrn_standards_interval_count 0
_diffrn_standards_number 0
_exptl_absorpt_coefficient_mu 15.246
_exptl_absorpt_correction_T_max 0.759
_exptl_absorpt_correction_T_min 0.242
_exptl_absorpt_correction_type gaussian
_exptl_absorpt_process_details
;
(CrysAlis PRO; Rigaku Oxford Diffraction, 2015)
;
_exptl_crystal_colour colourless
_exptl_crystal_density_diffrn 1.699
_exptl_crystal_description prism
_exptl_crystal_F_000 952
_exptl_crystal_size_max 0.237
_exptl_crystal_size_mid 0.088
_exptl_crystal_size_min 0.057
_refine_diff_density_max 0.454
_refine_diff_density_min -0.503
_refine_ls_extinction_method none
_refine_ls_goodness_of_fit_ref 1.072
_refine_ls_hydrogen_treatment constr
_refine_ls_matrix_type full
_refine_ls_number_parameters 192
_refine_ls_number_reflns 3865
_refine_ls_number_restraints 0
_refine_ls_restrained_S_all 1.072
_refine_ls_R_factor_all 0.0245
_refine_ls_R_factor_gt 0.0240
_refine_ls_shift/su_max 0.001
_refine_ls_shift/su_mean 0.000
_refine_ls_structure_factor_coef Fsqd
_refine_ls_weighting_details 'w=1/[\s^2^(Fo^2^)+(0.0322P)^2^+2.5554P] where P=(Fo^2^+2Fc^2^)/3'
_refine_ls_weighting_scheme calc
_refine_ls_wR_factor_gt 0.0642
_refine_ls_wR_factor_ref 0.0645
_reflns_number_gt 3809
_reflns_number_total 3865
_reflns_threshold_expression 'I > 2\s(I)'
_cod_data_source_file hb7675sup1.cif
_cod_data_source_block I
_cod_original_sg_symbol_H-M 'P 21/n'
_cod_database_code 2311377
_shelx_space_group_comment
;
The symmetry employed for this shelxl refinement is uniquely defined
by the following loop, which should always be used as a source of
symmetry information in preference to the above space-group names.
They are only intended as comments.
;
_shelx_estimated_absorpt_t_min 0.123
_shelx_estimated_absorpt_t_max 0.477

loop_
_space_group_symop_operation_xyz
'x, y, z'
'-x+1/2, y+1/2, -z+1/2'
'-x, -y, -z'
'x-1/2, -y-1/2, z-1/2'

loop_
_atom_site_type_symbol
_atom_site_label
_atom_site_fract_x
_atom_site_fract_y
_atom_site_fract_z
_atom_site_U_iso_or_equiv
_atom_site_adp_type
_atom_site_calc_flag
_atom_site_occupancy
Sn Sn 0.54609(2) 0.47196(2) 0.20083(2) 0.01811(6) Uani d 1
S S1 0.60114(7) 0.47340(5) 0.39117(5) 0.02266(14) Uani d 1
S S2 0.76105(7) 0.60660(4) 0.29478(4) 0.02164(13) Uani d 1
S S3 0.36959(7) 0.34005(5) 0.20926(4) 0.02368(13) Uani d 1
S S4 0.38512(7) 0.40224(5) 0.00694(4) 0.02491(14) Uani d 1
O O1 0.9722(2) 0.62761(17) 0.68544(15) 0.0315(4) Uani d 1
O O2 -0.1073(2) 0.28893(17) -0.02186(16) 0.0334(5) Uani d 1
N N1 0.7980(2) 0.59004(16) 0.49256(16) 0.0216(4) Uani d 1
N N2 0.1802(2) 0.29886(17) 0.04134(16) 0.0235(5) Uani d 1
C C1 0.7294(3) 0.56096(18) 0.40120(18) 0.0188(5) Uani d 1
C C2 0.8983(3) 0.6702(2) 0.5084(2) 0.0245(5) Uani d 1
H H2A 0.8543 0.7321 0.5205 0.029 Uiso calc 1
H H2B 0.9318 0.6786 0.4477 0.029 Uiso calc 1
C C3 1.0169(3) 0.6474(2) 0.5975(2) 0.0294(6) Uani d 1
H H3A 1.0670 0.5899 0.5817 0.035 Uiso calc 1
H H3B 1.0805 0.7036 0.6103 0.035 Uiso calc 1
C C4 0.8853(3) 0.5444(2) 0.6688(2) 0.0285(6) Uani d 1
H H4A 0.8579 0.5290 0.7309 0.034 Uiso calc 1
H H4B 0.9355 0.4874 0.6522 0.034 Uiso calc 1
C C5 0.7594(3) 0.5622(2) 0.58459(19) 0.0253(5) Uani d 1
H H5A 0.7031 0.5021 0.5722 0.030 Uiso calc 1
H H5B 0.7044 0.6151 0.6037 0.030 Uiso calc 1
C C6 0.2990(3) 0.34278(18) 0.07953(18) 0.0202(5) Uani d 1
C C7 0.1020(3) 0.2459(2) 0.1005(2) 0.0267(6) Uani d 1
H H7A 0.1494 0.2502 0.1726 0.032 Uiso calc 1
H H7B 0.0943 0.1760 0.0810 0.032 Uiso calc 1
C C8 -0.0379(3) 0.2905(2) 0.0819(2) 0.0310(6) Uani d 1
H H8A -0.0919 0.2539 0.1201 0.037 Uiso calc 1
H H8B -0.0296 0.3590 0.1061 0.037 Uiso calc 1
C C9 -0.0330(3) 0.3430(2) -0.0777(2) 0.0303(6) Uani d 1
H H9A -0.0261 0.4120 -0.0551 0.036 Uiso calc 1
H H9B -0.0829 0.3418 -0.1495 0.036 Uiso calc 1
C C10 0.1087(3) 0.3021(2) -0.06570(19) 0.0249(5) Uani d 1
H H10A 0.1028 0.2354 -0.0945 0.030 Uiso calc 1
H H10B 0.1599 0.3439 -0.1020 0.030 Uiso calc 1
C C11 0.4147(3) 0.5961(2) 0.1692(2) 0.0260(5) Uani d 1
H H11A 0.4573 0.6513 0.2110 0.039 Uiso calc 1
H H11B 0.3275 0.5803 0.1837 0.039 Uiso calc 1
H H11C 0.3987 0.6137 0.0983 0.039 Uiso calc 1
C C12 0.7041(3) 0.38945(19) 0.1667(2) 0.0242(5) Uani d 1
H H12A 0.7154 0.4095 0.1012 0.036 Uiso calc 1
H H12B 0.6809 0.3197 0.1650 0.036 Uiso calc 1
H H12C 0.7894 0.4008 0.2181 0.036 Uiso calc 1

loop_
_atom_site_aniso_label
_atom_site_aniso_U_11
_atom_site_aniso_U_22
_atom_site_aniso_U_33
_atom_site_aniso_U_12
_atom_site_aniso_U_13
_atom_site_aniso_U_23
Sn 0.02190(10) 0.01935(10) 0.01260(9) 0.00090(6) 0.00357(6) -0.00052(5)
S1 0.0275(3) 0.0258(3) 0.0140(3) -0.0074(2) 0.0041(2) -0.0009(2)
S2 0.0290(3) 0.0213(3) 0.0154(3) -0.0032(2) 0.0069(2) -0.0006(2)
S3 0.0290(3) 0.0286(3) 0.0117(3) -0.0060(2) 0.0022(2) 0.0025(2)
S4 0.0282(3) 0.0332(3) 0.0131(3) -0.0068(3) 0.0051(2) 0.0014(2)
O1 0.0294(10) 0.0400(11) 0.0208(9) -0.0022(9) -0.0013(8) -0.0006(8)
O2 0.0246(10) 0.0416(12) 0.0313(11) -0.0046(9) 0.0025(8) -0.0013(9)
N1 0.0257(11) 0.0236(10) 0.0149(10) -0.0024(9) 0.0041(8) -0.0016(8)
N2 0.0258(11) 0.0271(11) 0.0163(10) -0.0043(9) 0.0033(9) 0.0012(9)
C1 0.0234(12) 0.0153(11) 0.0168(11) 0.0006(9) 0.0036(9) -0.0018(9)
C2 0.0249(13) 0.0256(13) 0.0201(12) -0.0042(10) 0.0007(10) -0.0027(10)
C3 0.0248(13) 0.0337(15) 0.0273(14) 0.0014(11) 0.0023(11) 0.0002(12)
C4 0.0323(15) 0.0301(14) 0.0208(13) 0.0020(12) 0.0029(11) 0.0029(11)
C5 0.0291(14) 0.0320(14) 0.0140(11) -0.0044(11) 0.0040(10) -0.0019(10)
C6 0.0233(12) 0.0204(11) 0.0160(11) 0.0013(9) 0.0037(9) -0.0002(9)
C7 0.0293(14) 0.0290(13) 0.0212(12) -0.0091(11) 0.0053(11) 0.0022(11)
C8 0.0284(14) 0.0373(15) 0.0278(14) -0.0074(12) 0.0083(11) -0.0038(12)
C9 0.0300(14) 0.0314(15) 0.0253(13) -0.0019(12) -0.0002(11) -0.0020(11)
C10 0.0265(13) 0.0295(13) 0.0161(12) -0.0074(11) 0.0010(10) -0.0027(10)
C11 0.0279(13) 0.0244(13) 0.0260(13) 0.0111(11) 0.0074(11) 0.0042(10)
C12 0.0264(13) 0.0222(12) 0.0228(12) 0.0052(10) 0.0043(10) -0.0042(10)

loop_
_atom_type_symbol
_atom_type_description
_atom_type_scat_dispersion_real
_atom_type_scat_dispersion_imag
_atom_type_scat_source
C C 0.0181 0.0091 'International Tables Vol C Tables 4.2.6.8 and 6.1.1.4'
H H 0.0000 0.0000 'International Tables Vol C Tables 4.2.6.8 and 6.1.1.4'
N N 0.0311 0.0180 'International Tables Vol C Tables 4.2.6.8 and 6.1.1.4'
O O 0.0492 0.0322 'International Tables Vol C Tables 4.2.6.8 and 6.1.1.4'
S S 0.3331 0.5567 'International Tables Vol C Tables 4.2.6.8 and 6.1.1.4'
Sn Sn 0.0259 5.4591 'International Tables Vol C Tables 4.2.6.8 and 6.1.1.4'

loop_
_exptl_crystal_face_index_h
_exptl_crystal_face_index_k
_exptl_crystal_face_index_l
_exptl_crystal_face_perp_dist
1 9 1 0.0450
-1 -9 -1 0.0450
-5 0 8 0.0719
3 -5 -7 0.0586
-4 7 0 0.0286
4 -7 0 0.0286
-5 -5 2 0.0440
5 5 -2 0.0440

loop_
_geom_angle_atom_site_label_1
_geom_angle_atom_site_label_2
_geom_angle_atom_site_label_3
_geom_angle
_geom_angle_publ_flag
S1 Sn S2 65.935(19) y
S1 Sn S3 85.878(19) y
S1 Sn S4 150.95(2) y
S1 Sn C11 99.49(8) y
S1 Sn C12 104.96(8) y
S2 Sn S3 151.798(18) y
S2 Sn S4 143.066(18) y
S2 Sn C11 86.87(8) y
S2 Sn C12 84.93(8) y
S3 Sn S4 65.137(18) y
S3 Sn C12 102.37(8) y
S3 Sn C11 99.28(8) y
S4 Sn C11 84.20(8) y
S4 Sn C12 84.15(7) y
C11 Sn C12 148.24(11) y
C1 S1 Sn 92.73(8) ?
C1 S2 Sn 82.29(9) ?
C6 S3 Sn 92.55(9) ?
C6 S4 Sn 82.27(9) ?
C4 O1 C3 109.5(2) ?
C9 O2 C8 110.2(2) ?
C1 N1 C2 122.2(2) ?
C1 N1 C5 123.3(2) ?
C2 N1 C5 113.0(2) ?
C6 N2 C7 124.6(2) ?
C6 N2 C10 123.2(2) ?
C7 N2 C10 112.2(2) ?
N1 C1 S2 122.6(2) ?
N1 C1 S1 118.35(19) ?
S2 C1 S1 119.04(14) ?
N1 C2 C3 110.0(2) ?
N1 C2 H2A 109.7 ?
C3 C2 H2A 109.7 ?
N1 C2 H2B 109.7 ?
C3 C2 H2B 109.7 ?
H2A C2 H2B 108.2 ?
O1 C3 C2 111.7(2) ?
O1 C3 H3A 109.3 ?
C2 C3 H3A 109.3 ?
O1 C3 H3B 109.3 ?
C2 C3 H3B 109.3 ?
H3A C3 H3B 107.9 ?
O1 C4 C5 111.3(2) ?
O1 C4 H4A 109.4 ?
C5 C4 H4A 109.4 ?
O1 C4 H4B 109.4 ?
C5 C4 H4B 109.4 ?
H4A C4 H4B 108.0 ?
N1 C5 C4 110.3(2) ?
N1 C5 H5A 109.6 ?
C4 C5 H5A 109.6 ?
N1 C5 H5B 109.6 ?
C4 C5 H5B 109.6 ?
H5A C5 H5B 108.1 ?
N2 C6 S4 122.32(19) ?
N2 C6 S3 119.1(2) ?
S4 C6 S3 118.56(15) ?
N2 C7 C8 109.1(2) ?
N2 C7 H7A 109.9 ?
C8 C7 H7A 109.9 ?
N2 C7 H7B 109.9 ?
C8 C7 H7B 109.9 ?
H7A C7 H7B 108.3 ?
O2 C8 C7 111.4(2) ?
O2 C8 H8A 109.3 ?
C7 C8 H8A 109.3 ?
O2 C8 H8B 109.3 ?
C7 C8 H8B 109.3 ?
H8A C8 H8B 108.0 ?
O2 C9 C10 111.8(2) ?
O2 C9 H9A 109.2 ?
C10 C9 H9A 109.2 ?
O2 C9 H9B 109.2 ?
C10 C9 H9B 109.2 ?
H9A C9 H9B 107.9 ?
N2 C10 C9 109.3(2) ?
N2 C10 H10A 109.8 ?
C9 C10 H10A 109.8 ?
N2 C10 H10B 109.8 ?
C9 C10 H10B 109.8 ?
H10A C10 H10B 108.3 ?
Sn C11 H11A 109.5 ?
Sn C11 H11B 109.5 ?
H11A C11 H11B 109.5 ?
Sn C11 H11C 109.5 ?
H11A C11 H11C 109.5 ?
H11B C11 H11C 109.5 ?
Sn C12 H12A 109.5 ?
Sn C12 H12B 109.5 ?
H12A C12 H12B 109.5 ?
Sn C12 H12C 109.5 ?
H12A C12 H12C 109.5 ?
H12B C12 H12C 109.5 ?

loop_
_geom_bond_atom_site_label_1
_geom_bond_atom_site_label_2
_geom_bond_distance
_geom_bond_publ_flag
Sn S1 2.5429(6) y
Sn S2 2.8923(6) y
Sn S3 2.5649(7) y
Sn S4 2.9137(6) y
Sn C11 2.132(3) y
Sn C12 2.111(3) y
C1 S1 1.747(3) y
C1 S2 1.702(3) y
C6 S3 1.750(3) y
C6 S4 1.697(3) y
O1 C4 1.421(4) ?
O1 C3 1.428(4) ?
O2 C9 1.418(4) ?
O2 C8 1.424(4) ?
N1 C1 1.335(3) ?
N1 C2 1.472(3) ?
N1 C5 1.473(3) ?
N2 C6 1.328(4) ?
N2 C7 1.468(3) ?
N2 C10 1.470(3) ?
C2 C3 1.515(4) ?
C2 H2A 0.9900 ?
C2 H2B 0.9900 ?
C3 H3A 0.9900 ?
C3 H3B 0.9900 ?
C4 C5 1.509(4) ?
C4 H4A 0.9900 ?
C4 H4B 0.9900 ?
C5 H5A 0.9900 ?
C5 H5B 0.9900 ?
C7 C8 1.505(4) ?
C7 H7A 0.9900 ?
C7 H7B 0.9900 ?
C8 H8A 0.9900 ?
C8 H8B 0.9900 ?
C9 C10 1.512(4) ?
C9 H9A 0.9900 ?
C9 H9B 0.9900 ?
C10 H10A 0.9900 ?
C10 H10B 0.9900 ?
C11 H11A 0.9800 ?
C11 H11B 0.9800 ?
C11 H11C 0.9800 ?
C12 H12A 0.9800 ?
C12 H12B 0.9800 ?
C12 H12C 0.9800 ?

loop_
_geom_hbond_atom_site_label_D
_geom_hbond_atom_site_label_H
_geom_hbond_atom_site_label_A
_geom_hbond_site_symmetry_A
_geom_hbond_distance_DH
_geom_hbond_distance_HA
_geom_hbond_distance_DA
_geom_hbond_angle_DHA
C10 H10A S1 4_454 0.99 2.86 3.809(3) 161
C12 H12C O1 3_766 0.98 2.47 3.399(4) 158

loop_
_geom_torsion_atom_site_label_1
_geom_torsion_atom_site_label_2
_geom_torsion_atom_site_label_3
_geom_torsion_atom_site_label_4
_geom_torsion
C2 N1 C1 S2 5.5(4)
C5 N1 C1 S2 171.0(2)
C2 N1 C1 S1 -173.9(2)
C5 N1 C1 S1 -8.4(3)
Sn S2 C1 N1 179.7(2)
Sn S2 C1 S1 -0.98(13)
Sn S1 C1 N1 -179.5(2)
Sn S1 C1 S2 1.11(15)
C1 N1 C2 C3 -143.1(3)
C5 N1 C2 C3 50.1(3)
C4 O1 C3 C2 61.3(3)
N1 C2 C3 O1 -55.1(3)
C3 O1 C4 C5 -61.7(3)
C1 N1 C5 C4 142.5(3)
C2 N1 C5 C4 -50.8(3)
O1 C4 C5 N1 56.3(3)
C7 N2 C6 S4 179.6(2)
C10 N2 C6 S4 -3.5(4)
C7 N2 C6 S3 -0.7(4)
C10 N2 C6 S3 176.2(2)
Sn S4 C6 N2 168.6(2)
Sn S4 C6 S3 -11.13(13)
Sn S3 C6 N2 -167.2(2)
Sn S3 C6 S4 12.56(15)
C6 N2 C7 C8 122.6(3)
C10 N2 C7 C8 -54.6(3)
C9 O2 C8 C7 -60.3(3)
N2 C7 C8 O2 57.4(3)
C8 O2 C9 C10 59.5(3)
C6 N2 C10 C9 -123.5(3)
C7 N2 C10 C9 53.7(3)
O2 C9 C10 N2 -55.8(3)
